data_7039332
loop_
_publ_author_name
'McCarney, Eoin P.'
'Hawes, Chris S.'
'Blasco, Salvador'
'Gunnlaugsson, Thorfinnur'

_publ_section_title
;
 Synthesis and structural studies of 1,4-di(2-pyridyl)-1,2,3-triazole and
 its transition metal complexes; a versatile and subtly unsymmetric
 ligand.
;
_journal_issue 25
_journal_name_full 'Dalton transactions (Cambridge, England : 2003)'
_journal_page_first 10209
_journal_page_last 10221
_journal_paper_doi 10.1039/c6dt01416j
_journal_volume 45
_journal_year 2016
_chemical_formula_moiety 'C48 H36 Ag2 N20, 2(F6 Sb)'
_chemical_formula_sum 'C48 H36 Ag2 F12 N20 Sb2'
_chemical_formula_weight 1580.21
_space_group_crystal_system monoclinic
_space_group_IT_number 14
_space_group_name_Hall '-P 2yn'
_space_group_name_H-M_alt 'P 1 21/n 1'
_symmetry_space_group_name_Hall '-P 2yn'
_symmetry_space_group_name_H-M 'P 1 21/n 1'
_atom_sites_solution_hydrogens geom
_audit_creation_date 2016-03-24
_audit_creation_method
;
Olex2 1.2
(compiled 2015.09.30 svn.r3233 for OlexSys, GUI svn.r5103)
;
_audit_update_record
;
2016-04-06 deposited with the CCDC.
2016-05-20 downloaded from the CCDC.
;
_cell_angle_alpha 90
_cell_angle_beta 92.542(2)
_cell_angle_gamma 90
_cell_formula_units_Z 2
_cell_length_a 7.9055(7)
_cell_length_b 14.7905(14)
_cell_length_c 22.650(2)
_cell_measurement_reflns_used 8819
_cell_measurement_temperature 100(2)
_cell_measurement_theta_max 27.78
_cell_measurement_theta_min 2.69
_cell_volume 2645.8(4)
_computing_molecular_graphics 'Olex2 (Dolomanov et al., 2009)'
_computing_publication_material 'Olex2 (Dolomanov et al., 2009)'
_computing_structure_refinement 'XL (Sheldrick, 2008)'
_computing_structure_solution 'ShelXT (Sheldrick, 2015)'
_diffrn_ambient_temperature 100.01
_diffrn_measured_fraction_theta_full 0.999
_diffrn_measured_fraction_theta_max 0.998
_diffrn_measurement_device_type 'Bruker APEX-II CCD'
_diffrn_measurement_method '\f and \w scans'
_diffrn_radiation_type MoK\a
_diffrn_radiation_wavelength 0.71073
_diffrn_reflns_av_R_equivalents 0.0700
_diffrn_reflns_av_unetI/netI 0.0483
_diffrn_reflns_Laue_measured_fraction_full 0.999
_diffrn_reflns_Laue_measured_fraction_max 0.998
_diffrn_reflns_limit_h_max 9
_diffrn_reflns_limit_h_min -10
_diffrn_reflns_limit_k_max 20
_diffrn_reflns_limit_k_min -19
_diffrn_reflns_limit_l_max 30
_diffrn_reflns_limit_l_min -28
_diffrn_reflns_number 39537
_diffrn_reflns_point_group_measured_fraction_full 0.999
_diffrn_reflns_point_group_measured_fraction_max 0.998
_diffrn_reflns_theta_full 26.000
_diffrn_reflns_theta_max 28.788
_diffrn_reflns_theta_min 1.645
_diffrn_standards_number 0
_exptl_absorpt_coefficient_mu 1.840
_exptl_absorpt_correction_T_max 0.7458
_exptl_absorpt_correction_T_min 0.6534
_exptl_absorpt_correction_type multi-scan
_exptl_absorpt_process_details
;
SADABS-2014/5 (Bruker,2014/5) was used for absorption correction.
wR2(int) was 0.0586 before and 0.0475 after correction.
The Ratio of minimum to maximum transmission is 0.8761.
The \l/2 correction factor is 0.00150.
;
_exptl_crystal_colour colourless
_exptl_crystal_colour_primary colourless
_exptl_crystal_density_diffrn 1.984
_exptl_crystal_description blade
_exptl_crystal_F_000 1536
_exptl_crystal_size_max 0.25
_exptl_crystal_size_mid 0.1
_exptl_crystal_size_min 0.02
_refine_diff_density_max 1.304
_refine_diff_density_min -1.078
_refine_diff_density_rms 0.143
_refine_ls_extinction_method none
_refine_ls_goodness_of_fit_ref 1.067
_refine_ls_hydrogen_treatment constr
_refine_ls_matrix_type full
_refine_ls_number_parameters 379
_refine_ls_number_reflns 6892
_refine_ls_number_restraints 0
_refine_ls_restrained_S_all 1.067
_refine_ls_R_factor_all 0.0700
_refine_ls_R_factor_gt 0.0419
_refine_ls_shift/su_max 0.002
_refine_ls_shift/su_mean 0.000
_refine_ls_structure_factor_coef Fsqd
_refine_ls_weighting_details 'w=1/[\s^2^(Fo^2^)+(0.0317P)^2^+8.8924P] where P=(Fo^2^+2Fc^2^)/3'
_refine_ls_weighting_scheme calc
_refine_ls_wR_factor_gt 0.0872
_refine_ls_wR_factor_ref 0.0973
_reflns_Friedel_coverage 0.000
_reflns_number_gt 5100
_reflns_number_total 6892
_reflns_threshold_expression 'I > 2\s(I)'
_cod_data_source_file c6dt01416j2.cif
_cod_data_source_block 5
_cod_depositor_comments 'Adding full bibliography for 7039327--7039332.cif.'
_cod_database_code 7039332
_shelx_space_group_comment
;
The symmetry employed for this shelxl refinement is uniquely defined
by the following loop, which should always be used as a source of
symmetry information in preference to the above space-group names.
They are only intended as comments.
;
_shelx_estimated_absorpt_t_max 0.964
_shelx_estimated_absorpt_t_min 0.656
_olex2_refinement_description
;
1. Others
 Fixed Uiso: H7(0.025) H19(0.024) H16(0.027) H21(0.029) H4(0.032) H14(0.033)
 H15(0.033) H23(0.034) H2(0.036) H13(0.031) H12(0.034) H22(0.034) H24(0.033)
 H9(0.034) H1(0.034) H11(0.037) H3(0.038) H10(0.041)
 Fixed X: H7(0.334) H19(1.0709) H16(1.1177) H21(0.8461) H4(0.3309) H14(0.964)
 H15(1.1348) H23(1.0558) H2(0.4249) H13(0.7792) H12(0.2647) H22(0.8995)
 H24(1.1469) H9(0.6072) H1(0.5573) H11(0.4024) H3(0.3141) H10(0.5765)
 Fixed Y: H7(0.8494) H19(0.2733) H16(0.3849) H21(0.2419) H4(0.771) H14(0.622)
 H15(0.4919) H23(-0.0088) H2(0.5341) H13(0.6398) H12(1.0913) H22(0.1048)
 H24(0.0154) H9(0.8633) H1(0.4826) H11(1.1144) H3(0.6813) H10(0.9992)
 Fixed Z: H7(0.4592) H19(0.5536) H16(0.6377) H21(0.3629) H4(0.3602)
 H14(0.7069) H15(0.7138) H23(0.3642) H2(0.2783) H13(0.6251) H12(0.5653)
 H22(0.3137) H24(0.4616) H9(0.6434) H1(0.3654) H11(0.6563) H3(0.2747)
 H10(0.6976)
;
_shelx_shelxl_version_number 2014/7
_olex2_submission_special_instructions 'No special instructions were received'

loop_
_space_group_symop_operation_xyz
'x, y, z'
'-x+1/2, y+1/2, -z+1/2'
'-x, -y, -z'
'x-1/2, -y-1/2, z-1/2'

loop_
_atom_site_label
_atom_site_type_symbol
_atom_site_fract_x
_atom_site_fract_y
_atom_site_fract_z
_atom_site_U_iso_or_equiv
_atom_site_adp_type
_atom_site_occupancy
_atom_site_site_symmetry_order
_atom_site_calc_flag
_atom_site_refinement_flags_posn
Sb1 Sb 0.43092(4) 0.69015(2) 0.76266(2) 0.02186(8) Uani 1 1 d .
Ag1 Ag 0.67155(5) 0.54468(2) 0.49563(2) 0.02801(10) Uani 1 1 d .
F6 F 0.3695(4) 0.56838(17) 0.77278(12) 0.0296(6) Uani 1 1 d .
F5 F 0.4323(4) 0.70671(19) 0.84476(12) 0.0377(7) Uani 1 1 d .
F1 F 0.4922(4) 0.81113(18) 0.75244(13) 0.0370(7) Uani 1 1 d .
F3 F 0.4302(4) 0.6724(2) 0.68112(12) 0.0383(7) Uani 1 1 d .
F2 F 0.2014(4) 0.7228(2) 0.75738(14) 0.0402(7) Uani 1 1 d .
F4 F 0.6595(4) 0.6563(2) 0.76966(15) 0.0419(8) Uani 1 1 d .
N9 N 0.9356(4) 0.2823(2) 0.47307(15) 0.0184(7) Uani 1 1 d .
N4 N 0.4789(5) 0.8287(2) 0.53662(16) 0.0218(8) Uani 1 1 d .
N5 N 0.3576(5) 0.9697(2) 0.54866(17) 0.0226(8) Uani 1 1 d .
N10 N 1.0525(5) 0.1387(2) 0.47068(16) 0.0228(8) Uani 1 1 d .
N7 N 0.8225(5) 0.4098(2) 0.48868(16) 0.0214(8) Uani 1 1 d .
N8 N 0.8284(5) 0.3453(2) 0.44926(16) 0.0222(8) Uani 1 1 d .
N6 N 0.8389(5) 0.5269(2) 0.58310(16) 0.0216(8) Uani 1 1 d .
N1 N 0.5239(5) 0.5931(2) 0.41355(18) 0.0248(8) Uani 1 1 d .
N3 N 0.5858(5) 0.7623(3) 0.55473(17) 0.0267(8) Uani 1 1 d .
N2 N 0.5862(5) 0.7026(3) 0.51202(17) 0.0271(8) Uani 1 1 d .
C18 C 0.9236(5) 0.3892(3) 0.53740(18) 0.0178(8) Uani 1 1 d .
C6 C 0.4800(5) 0.7311(3) 0.46599(19) 0.0196(8) Uani 1 1 d .
C7 C 0.4113(5) 0.8127(3) 0.48173(19) 0.0210(8) Uani 1 1 d .
H7 H 0.3340 0.8494 0.4592 0.025 Uiso 1 1 calc R
C17 C 0.9380(5) 0.4525(3) 0.58762(19) 0.0187(8) Uani 1 1 d .
C8 C 0.4588(6) 0.9067(3) 0.5732(2) 0.0232(9) Uani 1 1 d .
C19 C 0.9958(5) 0.3063(3) 0.52773(18) 0.0203(8) Uani 1 1 d .
H19 H 1.0709 0.2733 0.5536 0.024 Uiso 1 1 calc R
C20 C 0.9665(5) 0.2014(3) 0.44020(19) 0.0210(9) Uani 1 1 d .
C16 C 1.0493(6) 0.4378(3) 0.63566(19) 0.0221(9) Uani 1 1 d .
H16 H 1.1177 0.3849 0.6377 0.027 Uiso 1 1 calc R
C21 C 0.9067(6) 0.1940(3) 0.38219(19) 0.0238(9) Uani 1 1 d .
H21 H 0.8461 0.2419 0.3629 0.029 Uiso 1 1 calc R
C5 C 0.4592(5) 0.6774(3) 0.4115(2) 0.0222(9) Uani 1 1 d .
C4 C 0.3779(6) 0.7119(3) 0.3605(2) 0.0263(10) Uani 1 1 d .
H4 H 0.3309 0.7710 0.3602 0.032 Uiso 1 1 calc R
C14 C 0.9585(6) 0.5775(3) 0.6766(2) 0.0275(10) Uani 1 1 d .
H14 H 0.9640 0.6220 0.7069 0.033 Uiso 1 1 calc R
C15 C 1.0593(6) 0.5009(3) 0.6805(2) 0.0274(10) Uani 1 1 d .
H15 H 1.1348 0.4919 0.7138 0.033 Uiso 1 1 calc R
C23 C 1.0307(6) 0.0465(3) 0.3833(2) 0.0283(10) Uani 1 1 d .
H23 H 1.0558 -0.0088 0.3642 0.034 Uiso 1 1 calc R
C2 C 0.4329(6) 0.5721(3) 0.3121(2) 0.0297(10) Uani 1 1 d .
H2 H 0.4249 0.5341 0.2783 0.036 Uiso 1 1 calc R
C13 C 0.8496(6) 0.5877(3) 0.6276(2) 0.0260(10) Uani 1 1 d .
H13 H 0.7792 0.6398 0.6251 0.031 Uiso 1 1 calc R
C12 C 0.3376(6) 1.0453(3) 0.5810(2) 0.0284(10) Uani 1 1 d .
H12 H 0.2647 1.0913 0.5653 0.034 Uiso 1 1 calc R
C22 C 0.9393(6) 0.1138(3) 0.3534(2) 0.0282(10) Uani 1 1 d .
H22 H 0.8995 0.1048 0.3137 0.034 Uiso 1 1 calc R
C24 C 1.0844(6) 0.0616(3) 0.4414(2) 0.0274(10) Uani 1 1 d .
H24 H 1.1469 0.0154 0.4616 0.033 Uiso 1 1 calc R
C9 C 0.5403(6) 0.9119(3) 0.6280(2) 0.0284(10) Uani 1 1 d .
H9 H 0.6072 0.8633 0.6434 0.034 Uiso 1 1 calc R
C1 C 0.5109(6) 0.5419(3) 0.3643(2) 0.0285(10) Uani 1 1 d .
H1 H 0.5573 0.4826 0.3654 0.034 Uiso 1 1 calc R
C11 C 0.4175(6) 1.0593(3) 0.6356(2) 0.0309(11) Uani 1 1 d .
H11 H 0.4024 1.1144 0.6563 0.037 Uiso 1 1 calc R
C3 C 0.3667(6) 0.6586(3) 0.3102(2) 0.0315(11) Uani 1 1 d .
H3 H 0.3141 0.6813 0.2747 0.038 Uiso 1 1 calc R
C10 C 0.5206(7) 0.9914(4) 0.6600(2) 0.0345(11) Uani 1 1 d .
H10 H 0.5765 0.9992 0.6976 0.041 Uiso 1 1 calc R

loop_
_atom_site_aniso_label
_atom_site_aniso_U_11
_atom_site_aniso_U_22
_atom_site_aniso_U_33
_atom_site_aniso_U_23
_atom_site_aniso_U_13
_atom_site_aniso_U_12
Sb1 0.02749(16) 0.01650(14) 0.02146(14) -0.00170(11) -0.00058(11) -0.00092(12)
Ag1 0.02455(18) 0.02011(17) 0.0390(2) 0.00533(14) -0.00242(15) 0.00532(14)
F6 0.0379(16) 0.0193(13) 0.0313(15) -0.0010(11) 0.0000(12) -0.0023(11)
F5 0.061(2) 0.0270(15) 0.0244(14) -0.0030(11) -0.0011(14) -0.0026(14)
F1 0.0492(18) 0.0208(14) 0.0412(17) 0.0003(12) 0.0039(14) -0.0062(13)
F3 0.058(2) 0.0333(16) 0.0236(14) -0.0011(12) 0.0026(13) 0.0005(14)
F2 0.0404(18) 0.0316(16) 0.0484(19) -0.0020(14) 0.0004(14) 0.0078(13)
F4 0.0293(16) 0.0344(16) 0.062(2) -0.0070(15) -0.0033(15) -0.0011(13)
N9 0.0190(18) 0.0154(16) 0.0206(18) 0.0015(13) 0.0000(14) 0.0026(13)
N4 0.0210(18) 0.0200(18) 0.0244(19) 0.0004(14) 0.0013(15) 0.0012(14)
N5 0.0206(19) 0.0188(18) 0.029(2) -0.0003(15) 0.0032(15) -0.0014(14)
N10 0.025(2) 0.0178(18) 0.026(2) -0.0007(14) 0.0014(16) 0.0012(15)
N7 0.028(2) 0.0142(17) 0.0224(19) 0.0007(13) -0.0006(15) 0.0032(14)
N8 0.024(2) 0.0177(17) 0.0248(19) 0.0011(14) -0.0017(15) 0.0047(15)
N6 0.0220(19) 0.0177(18) 0.0251(19) -0.0003(14) 0.0023(15) -0.0009(14)
N1 0.0215(19) 0.0161(18) 0.037(2) -0.0019(15) 0.0013(16) 0.0036(14)
N3 0.024(2) 0.026(2) 0.030(2) 0.0020(16) -0.0014(16) 0.0061(16)
N2 0.028(2) 0.025(2) 0.028(2) 0.0010(16) -0.0023(16) 0.0056(16)
C18 0.018(2) 0.0163(19) 0.019(2) 0.0047(15) 0.0012(16) -0.0010(16)
C6 0.015(2) 0.018(2) 0.026(2) 0.0020(16) 0.0044(17) -0.0009(16)
C7 0.021(2) 0.018(2) 0.024(2) 0.0032(17) 0.0032(17) 0.0030(17)
C17 0.017(2) 0.0161(19) 0.023(2) 0.0011(16) 0.0046(16) -0.0026(16)
C8 0.023(2) 0.020(2) 0.027(2) 0.0006(17) 0.0095(18) -0.0010(17)
C19 0.022(2) 0.0181(19) 0.020(2) 0.0042(16) -0.0003(16) -0.0041(17)
C20 0.021(2) 0.017(2) 0.025(2) -0.0013(16) 0.0034(17) -0.0014(16)
C16 0.024(2) 0.017(2) 0.025(2) 0.0022(16) 0.0003(18) 0.0006(16)
C21 0.025(2) 0.022(2) 0.024(2) 0.0003(18) 0.0020(18) -0.0021(18)
C5 0.020(2) 0.018(2) 0.030(2) -0.0007(17) 0.0062(17) 0.0017(16)
C4 0.027(2) 0.020(2) 0.033(3) -0.0001(18) 0.0040(19) 0.0039(18)
C14 0.033(3) 0.025(2) 0.024(2) -0.0056(18) 0.003(2) -0.0048(19)
C15 0.026(2) 0.030(2) 0.026(2) -0.0009(19) -0.0010(19) -0.0048(19)
C23 0.028(2) 0.023(2) 0.034(3) -0.0067(19) 0.007(2) -0.0009(19)
C2 0.030(3) 0.027(2) 0.032(3) -0.007(2) 0.007(2) 0.000(2)
C13 0.026(2) 0.019(2) 0.033(3) -0.0040(18) 0.005(2) -0.0019(18)
C12 0.025(2) 0.021(2) 0.040(3) -0.0029(19) 0.008(2) -0.0025(18)
C22 0.032(3) 0.028(2) 0.025(2) -0.0079(19) 0.004(2) -0.006(2)
C24 0.025(2) 0.020(2) 0.037(3) 0.0015(19) 0.002(2) 0.0019(18)
C9 0.025(2) 0.034(3) 0.026(2) -0.0011(19) 0.0014(19) 0.002(2)
C1 0.024(2) 0.023(2) 0.039(3) -0.003(2) 0.005(2) 0.0013(19)
C11 0.029(3) 0.028(3) 0.037(3) -0.008(2) 0.013(2) -0.005(2)
C3 0.033(3) 0.035(3) 0.027(2) 0.002(2) 0.002(2) 0.004(2)
C10 0.030(3) 0.045(3) 0.028(3) -0.006(2) 0.005(2) -0.006(2)

loop_
_atom_type_symbol
_atom_type_description
_atom_type_scat_dispersion_real
_atom_type_scat_dispersion_imag
_atom_type_scat_source
C C 0.0033 0.0016 'International Tables Vol C Tables 4.2.6.8 and 6.1.1.4'
H H 0.0000 0.0000 'International Tables Vol C Tables 4.2.6.8 and 6.1.1.4'
Ag Ag -0.8971 1.1015 'International Tables Vol C Tables 4.2.6.8 and 6.1.1.4'
F F 0.0171 0.0103 'International Tables Vol C Tables 4.2.6.8 and 6.1.1.4'
N N 0.0061 0.0033 'International Tables Vol C Tables 4.2.6.8 and 6.1.1.4'
Sb Sb -0.5866 1.5461 'International Tables Vol C Tables 4.2.6.8 and 6.1.1.4'

loop_
_geom_angle_atom_site_label_1
_geom_angle_atom_site_label_2
_geom_angle_atom_site_label_3
_geom_angle
_geom_angle_site_symmetry_3
F5 Sb1 F6 89.69(12) .
F5 Sb1 F2 89.59(14) .
F1 Sb1 F6 179.87(14) .
F1 Sb1 F5 90.43(13) .
F1 Sb1 F2 90.04(14) .
F1 Sb1 F4 90.68(14) .
F3 Sb1 F6 89.79(12) .
F3 Sb1 F5 179.38(13) .
F3 Sb1 F1 90.09(13) .
F3 Sb1 F2 90.74(14) .
F3 Sb1 F4 90.38(14) .
F2 Sb1 F6 90.03(13) .
F4 Sb1 F6 89.26(13) .
F4 Sb1 F5 89.29(14) .
F4 Sb1 F2 178.67(14) .
N7 Ag1 Ag1 95.37(9) 3_666
N7 Ag1 N6 71.96(12) .
N7 Ag1 N2 164.75(13) .
N6 Ag1 Ag1 111.61(9) 3_666
N6 Ag1 N2 97.29(13) .
N1 Ag1 Ag1 76.22(10) 3_666
N1 Ag1 N7 117.45(13) .
N1 Ag1 N6 167.91(13) .
N1 Ag1 N2 71.92(13) .
N2 Ag1 Ag1 98.73(10) 3_666
N8 N9 C20 119.0(3) .
C19 N9 N8 111.8(3) .
C19 N9 C20 129.2(4) .
N3 N4 C7 111.7(4) .
N3 N4 C8 119.6(4) .
C7 N4 C8 128.5(4) .
C8 N5 C12 115.8(4) .
C20 N10 C24 115.9(4) .
N8 N7 Ag1 134.7(3) .
N8 N7 C18 110.5(3) .
C18 N7 Ag1 114.8(3) .
N7 N8 N9 105.7(3) .
C17 N6 Ag1 117.3(3) .
C13 N6 Ag1 124.7(3) .
C13 N6 C17 117.9(4) .
C5 N1 Ag1 120.1(3) .
C5 N1 C1 118.5(4) .
C1 N1 Ag1 121.2(3) .
N2 N3 N4 106.8(4) .
N3 N2 Ag1 139.4(3) .
N3 N2 C6 109.4(4) .
C6 N2 Ag1 109.8(3) .
N7 C18 C17 120.2(4) .
N7 C18 C19 107.6(4) .
C19 C18 C17 132.2(4) .
N2 C6 C7 107.9(4) .
N2 C6 C5 120.8(4) .
C7 C6 C5 131.3(4) .
N4 C7 C6 104.3(4) .
N4 C7 H7 127.8 .
C6 C7 H7 127.8 .
N6 C17 C18 115.7(4) .
N6 C17 C16 122.2(4) .
C16 C17 C18 122.0(4) .
N5 C8 N4 113.6(4) .
N5 C8 C9 125.9(4) .
C9 C8 N4 120.5(4) .
N9 C19 C18 104.4(4) .
N9 C19 H19 127.8 .
C18 C19 H19 127.8 .
N10 C20 N9 114.1(4) .
N10 C20 C21 126.0(4) .
C21 C20 N9 120.0(4) .
C17 C16 H16 120.5 .
C15 C16 C17 119.0(4) .
C15 C16 H16 120.5 .
C20 C21 H21 121.6 .
C20 C21 C22 116.9(4) .
C22 C21 H21 121.6 .
N1 C5 C6 116.3(4) .
N1 C5 C4 121.8(4) .
C4 C5 C6 121.9(4) .
C5 C4 H4 120.5 .
C3 C4 C5 119.0(4) .
C3 C4 H4 120.5 .
C15 C14 H14 120.8 .
C13 C14 H14 120.8 .
C13 C14 C15 118.4(4) .
C16 C15 C14 119.5(4) .
C16 C15 H15 120.2 .
C14 C15 H15 120.2 .
C22 C23 H23 120.7 .
C24 C23 H23 120.7 .
C24 C23 C22 118.6(4) .
C1 C2 H2 120.7 .
C1 C2 C3 118.7(4) .
C3 C2 H2 120.7 .
N6 C13 C14 122.9(4) .
N6 C13 H13 118.6 .
C14 C13 H13 118.6 .
N5 C12 H12 118.3 .
N5 C12 C11 123.4(5) .
C11 C12 H12 118.3 .
C21 C22 C23 119.4(4) .
C21 C22 H22 120.3 .
C23 C22 H22 120.3 .
N10 C24 C23 123.3(4) .
N10 C24 H24 118.3 .
C23 C24 H24 118.3 .
C8 C9 H9 121.4 .
C8 C9 C10 117.2(5) .
C10 C9 H9 121.4 .
N1 C1 C2 122.7(4) .
N1 C1 H1 118.7 .
C2 C1 H1 118.7 .
C12 C11 H11 120.5 .
C12 C11 C10 118.9(5) .
C10 C11 H11 120.5 .
C4 C3 H3 120.3 .
C2 C3 C4 119.4(5) .
C2 C3 H3 120.3 .
C9 C10 H10 120.7 .
C11 C10 C9 118.7(5) .
C11 C10 H10 120.7 .

loop_
_geom_bond_atom_site_label_1
_geom_bond_atom_site_label_2
_geom_bond_distance
_geom_bond_site_symmetry_2
Sb1 F6 1.882(3) .
Sb1 F5 1.875(3) .
Sb1 F1 1.871(3) .
Sb1 F3 1.865(3) .
Sb1 F2 1.877(3) .
Sb1 F4 1.875(3) .
Ag1 Ag1 3.0315(8) 3_666
Ag1 N7 2.333(3) .
Ag1 N6 2.348(4) .
Ag1 N1 2.267(4) .
Ag1 N2 2.464(4) .
N9 N8 1.355(5) .
N9 C19 1.354(5) .
N9 C20 1.436(5) .
N4 N3 1.348(5) .
N4 C7 1.352(6) .
N4 C8 1.434(6) .
N5 C8 1.334(6) .
N5 C12 1.349(6) .
N10 C20 1.325(5) .
N10 C24 1.349(6) .
N7 N8 1.310(5) .
N7 C18 1.368(5) .
N6 C17 1.352(5) .
N6 C13 1.352(6) .
N1 C5 1.348(5) .
N1 C1 1.349(6) .
N3 N2 1.310(5) .
N2 C6 1.375(6) .
C18 C17 1.474(6) .
C18 C19 1.374(6) .
C6 C7 1.377(6) .
C6 C5 1.470(6) .
C7 H7 0.9500 .
C17 C16 1.386(6) .
C8 C9 1.374(7) .
C19 H19 0.9500 .
C20 C21 1.381(6) .
C16 H16 0.9500 .
C16 C15 1.380(6) .
C21 H21 0.9500 .
C21 C22 1.384(6) .
C5 C4 1.394(6) .
C4 H4 0.9500 .
C4 C3 1.384(7) .
C14 H14 0.9500 .
C14 C15 1.386(7) .
C14 C13 1.382(7) .
C15 H15 0.9500 .
C23 H23 0.9500 .
C23 C22 1.388(7) .
C23 C24 1.383(7) .
C2 H2 0.9500 .
C2 C1 1.381(7) .
C2 C3 1.383(7) .
C13 H13 0.9500 .
C12 H12 0.9500 .
C12 C11 1.381(7) .
C22 H22 0.9500 .
C24 H24 0.9500 .
C9 H9 0.9500 .
C9 C10 1.394(7) .
C1 H1 0.9500 .
C11 H11 0.9500 .
C11 C10 1.391(7) .
C3 H3 0.9500 .
C10 H10 0.9500 .

loop_
_geom_torsion_atom_site_label_1
_geom_torsion_atom_site_label_2
_geom_torsion_atom_site_label_3
_geom_torsion_atom_site_label_4
_geom_torsion
Ag1 N7 N8 N9 -176.6(3)
Ag1 N7 C18 C17 -3.3(5)
Ag1 N7 C18 C19 176.7(3)
Ag1 N6 C17 C18 -2.3(5)
Ag1 N6 C17 C16 176.1(3)
Ag1 N6 C13 C14 -175.4(3)
Ag1 N1 C5 C6 -4.1(5)
Ag1 N1 C5 C4 175.5(3)
Ag1 N1 C1 C2 -175.0(4)
Ag1 N2 C6 C7 169.3(3)
Ag1 N2 C6 C5 -12.0(5)
N9 C20 C21 C22 -179.2(4)
N4 N3 N2 Ag1 -163.9(3)
N4 N3 N2 C6 0.4(5)
N4 C8 C9 C10 177.3(4)
N5 C8 C9 C10 -2.5(7)
N5 C12 C11 C10 -1.9(7)
N10 C20 C21 C22 0.2(7)
N7 C18 C17 N6 3.8(6)
N7 C18 C17 C16 -174.6(4)
N7 C18 C19 N9 0.9(5)
N8 N9 C19 C18 -1.0(5)
N8 N9 C20 N10 -170.6(4)
N8 N9 C20 C21 8.9(6)
N8 N7 C18 C17 179.6(4)
N8 N7 C18 C19 -0.4(5)
N6 C17 C16 C15 0.1(7)
N1 C5 C4 C3 -1.4(7)
N3 N4 C7 C6 0.8(5)
N3 N4 C8 N5 176.1(4)
N3 N4 C8 C9 -3.7(6)
N3 N2 C6 C7 0.0(5)
N3 N2 C6 C5 178.8(4)
N2 C6 C7 N4 -0.5(5)
N2 C6 C5 N1 11.6(6)
N2 C6 C5 C4 -168.0(4)
C18 N7 N8 N9 -0.2(5)
C18 C17 C16 C15 178.5(4)
C6 C5 C4 C3 178.2(4)
C7 N4 N3 N2 -0.8(5)
C7 N4 C8 N5 0.9(6)
C7 N4 C8 C9 -178.9(4)
C7 C6 C5 N1 -170.0(4)
C7 C6 C5 C4 10.4(7)
C17 N6 C13 C14 0.9(7)
C17 C18 C19 N9 -179.1(4)
C17 C16 C15 C14 -0.1(7)
C8 N4 N3 N2 -176.7(4)
C8 N4 C7 C6 176.3(4)
C8 N5 C12 C11 1.2(7)
C8 C9 C10 C11 1.6(7)
C19 N9 N8 N7 0.8(5)
C19 N9 C20 N10 7.4(6)
C19 N9 C20 C21 -173.1(4)
C19 C18 C17 N6 -176.2(4)
C19 C18 C17 C16 5.4(7)
C20 N9 N8 N7 179.0(4)
C20 N9 C19 C18 -179.1(4)
C20 N10 C24 C23 -0.7(7)
C20 C21 C22 C23 -1.0(7)
C5 N1 C1 C2 -0.5(7)
C5 C6 C7 N4 -179.0(4)
C5 C4 C3 C2 1.4(7)
C15 C14 C13 N6 -0.9(7)
C13 N6 C17 C18 -179.0(4)
C13 N6 C17 C16 -0.5(6)
C13 C14 C15 C16 0.4(7)
C12 N5 C8 N4 -178.7(4)
C12 N5 C8 C9 1.1(7)
C12 C11 C10 C9 0.4(7)
C22 C23 C24 N10 0.0(7)
C24 N10 C20 N9 -179.9(4)
C24 N10 C20 C21 0.6(7)
C24 C23 C22 C21 0.9(7)
C1 N1 C5 C6 -178.7(4)
C1 N1 C5 C4 0.9(7)
C1 C2 C3 C4 -1.0(7)
C3 C2 C1 N1 0.6(7)
